data_1565848
loop_
_publ_author_name
'Kim, Seulgi'
'Jung, Jong Hwa'
'Lee, Shim Sung'
'Park, In-Hyeok'

_publ_section_title
;
 Regioisomers of singly bridged calix[6]crown-6 and their heavy alkali
 metal complexes: a molecular baseball glove for caesium(I)
;
_journal_issue 1
_journal_name_full IUCrJ
_journal_page_first 43
_journal_page_last 48
_journal_paper_doi 10.1107/S2052252521010563
_journal_volume 9
_journal_year 2022
_chemical_formula_moiety 'C52 H54 Cs2 O11, C H Cl3'
_chemical_formula_sum 'C53 H55 Cl3 Cs2 O11'
_chemical_formula_weight 1240.14
_space_group_crystal_system monoclinic
_space_group_IT_number 14
_space_group_name_Hall '-P 2ybc'
_space_group_name_H-M_alt 'P 1 21/c 1'
_atom_sites_solution_hydrogens mixed
_audit_creation_method SHELXL-2017/1
_cell_angle_alpha 90
_cell_angle_beta 117.28(2)
_cell_angle_gamma 90
_cell_formula_units_Z 4
_cell_length_a 13.166(5)
_cell_length_b 31.338(12)
_cell_length_c 14.278(5)
_cell_measurement_reflns_used 8228
_cell_measurement_temperature 173(2)
_cell_measurement_theta_max 27.59
_cell_measurement_theta_min 2.53
_cell_volume 5236(3)
_computing_cell_refinement 'Bruker SAINT'
_computing_data_collection 'Bruker APEX2'
_computing_data_reduction 'Bruker SAINT'
_computing_molecular_graphics 'Bruker SHELXTL'
_computing_publication_material 'Bruker SHELXTL'
_computing_structure_refinement 'SHELXL-2017/1 (Sheldrick, 2017)'
_computing_structure_solution "'Bruker SHELXTL"
_diffrn_ambient_temperature 173(2)
_diffrn_measured_fraction_theta_full 0.999
_diffrn_measured_fraction_theta_max 0.999
_diffrn_measurement_device_type 'Bruker APEX-II CCD'
_diffrn_measurement_method '\f and \w scans'
_diffrn_radiation_type MoK\a
_diffrn_radiation_wavelength 0.71073
_diffrn_reflns_av_R_equivalents 0.0590
_diffrn_reflns_av_unetI/netI 0.0478
_diffrn_reflns_Laue_measured_fraction_full 0.999
_diffrn_reflns_Laue_measured_fraction_max 0.999
_diffrn_reflns_limit_h_max 15
_diffrn_reflns_limit_h_min -17
_diffrn_reflns_limit_k_max 41
_diffrn_reflns_limit_k_min -41
_diffrn_reflns_limit_l_max 18
_diffrn_reflns_limit_l_min -18
_diffrn_reflns_number 73709
_diffrn_reflns_point_group_measured_fraction_full 0.999
_diffrn_reflns_point_group_measured_fraction_max 0.999
_diffrn_reflns_theta_full 25.242
_diffrn_reflns_theta_max 28.000
_diffrn_reflns_theta_min 1.300
_diffrn_source 'fine-focus sealed tube'
_exptl_absorpt_coefficient_mu 1.604
_exptl_absorpt_correction_T_max 0.7722
_exptl_absorpt_correction_T_min 0.5194
_exptl_absorpt_correction_type multi-scan
_exptl_absorpt_process_details SADABS
_exptl_crystal_colour colourless
_exptl_crystal_density_diffrn 1.573
_exptl_crystal_density_method 'not measured'
_exptl_crystal_description block
_exptl_crystal_F_000 2488
_exptl_crystal_size_max 0.470
_exptl_crystal_size_mid 0.200
_exptl_crystal_size_min 0.170
_refine_diff_density_max 2.282
_refine_diff_density_min -1.909
_refine_diff_density_rms 0.102
_refine_ls_extinction_method none
_refine_ls_goodness_of_fit_ref 1.031
_refine_ls_hydrogen_treatment mixed
_refine_ls_matrix_type full
_refine_ls_number_parameters 629
_refine_ls_number_reflns 12632
_refine_ls_number_restraints 0
_refine_ls_restrained_S_all 1.031
_refine_ls_R_factor_all 0.0769
_refine_ls_R_factor_gt 0.0488
_refine_ls_shift/su_max 0.002
_refine_ls_shift/su_mean 0.000
_refine_ls_structure_factor_coef Fsqd
_refine_ls_weighting_details 'w=1/[\s^2^(Fo^2^)+(0.0525P)^2^+11.0749P] where P=(Fo^2^+2Fc^2^)/3'
_refine_ls_weighting_scheme calc
_refine_ls_wR_factor_gt 0.1126
_refine_ls_wR_factor_ref 0.1295
_reflns_Friedel_coverage 0.000
_reflns_number_gt 9013
_reflns_number_total 12632
_reflns_threshold_expression 'I > 2\s(I)'
_cod_data_source_file yc5035.cif
_cod_data_source_block 3
_cod_original_cell_volume 5236(4)
_cod_original_sg_symbol_H-M 'P 21/c'
_cod_database_code 1565848
_shelx_shelxl_version_number 2017/1
_shelx_space_group_comment
;
The symmetry employed for this shelxl refinement is uniquely defined
by the following loop, which should always be used as a source of
symmetry information in preference to the above space-group names.
They are only intended as comments.
;
_shelx_estimated_absorpt_t_min 0.519
_shelx_estimated_absorpt_t_max 0.772

loop_
_space_group_symop_operation_xyz
'x, y, z'
'-x, y+1/2, -z+1/2'
'-x, -y, -z'
'x, -y-1/2, z-1/2'

loop_
_atom_site_label
_atom_site_type_symbol
_atom_site_fract_x
_atom_site_fract_y
_atom_site_fract_z
_atom_site_U_iso_or_equiv
_atom_site_adp_type
_atom_site_occupancy
_atom_site_site_symmetry_order
_atom_site_calc_flag
_atom_site_refinement_flags_posn
_atom_site_refinement_flags_adp
_atom_site_refinement_flags_occupancy
_atom_site_disorder_assembly
_atom_site_disorder_group
Cs1 Cs 0.15507(3) 0.62805(2) 0.48679(2) 0.05370(11) Uani 1 1 d . . . . .
Cs2 Cs 0.38371(2) 0.69645(2) 0.83966(2) 0.03858(9) Uani 1 1 d . . . . .
O1 O 0.3238(2) 0.73456(8) 0.6244(2) 0.0335(6) Uani 1 1 d . . . . .
H1A H 0.390356 0.707328 0.588591 0.10(2) Uiso 1 1 d R . . . .
O2 O 0.4262(3) 0.69054(9) 0.5539(2) 0.0364(7) Uani 1 1 d . . . . .
O3 O 0.3343(3) 0.57705(9) 0.6826(2) 0.0364(7) Uani 1 1 d . . . . .
O4 O 0.2177(3) 0.62292(9) 0.7311(2) 0.0336(6) Uani 1 1 d . . . . .
H4B H 0.279(5) 0.6025(18) 0.718(4) 0.066(16) Uiso 1 1 d . . . . .
O5 O 0.3159(2) 0.58535(10) 0.4101(2) 0.0382(7) Uani 1 1 d . . . . .
O6 O 0.0861(3) 0.56847(11) 0.2689(3) 0.0490(8) Uani 1 1 d . . . . .
O7 O -0.0180(3) 0.53427(12) 0.3847(3) 0.0549(9) Uani 1 1 d . . . . .
O8 O -0.0982(4) 0.60380(13) 0.4565(4) 0.0750(12) Uani 1 1 d . . . . .
O9 O -0.0763(3) 0.67078(13) 0.3372(3) 0.0651(11) Uani 1 1 d . . . . .
O10 O 0.0334(2) 0.70478(9) 0.5407(2) 0.0324(6) Uani 1 1 d . . . . .
O1W O 0.4976(3) 0.64083(11) 0.7365(3) 0.0478(8) Uani 1 1 d . . . . .
H1WA H 0.491406 0.653952 0.688187 0.046(16) Uiso 1 1 d R . . . .
H1WB H 0.453740 0.620537 0.714470 0.07(2) Uiso 1 1 d R . . . .
C1 C 0.3395(3) 0.77658(12) 0.6207(3) 0.0293(8) Uani 1 1 d . . . . .
C2 C 0.2470(4) 0.80437(13) 0.5982(3) 0.0311(8) Uani 1 1 d . . . . .
C3 C 0.2609(4) 0.84757(13) 0.5878(3) 0.0364(9) Uani 1 1 d . . . . .
H3A H 0.199436 0.865912 0.571235 0.044 Uiso 1 1 calc R U . . .
C4 C 0.3636(4) 0.86391(13) 0.6014(4) 0.0400(10) Uani 1 1 d . . . . .
H4A H 0.371071 0.893021 0.593531 0.048 Uiso 1 1 calc R U . . .
C5 C 0.4560(4) 0.83699(14) 0.6270(3) 0.0385(10) Uani 1 1 d . . . . .
H5A H 0.525768 0.848123 0.637090 0.046 Uiso 1 1 calc R U . . .
C6 C 0.4449(4) 0.79345(13) 0.6376(3) 0.0312(9) Uani 1 1 d . . . . .
C7 C 0.5007(4) 0.70855(13) 0.5267(3) 0.0317(9) Uani 1 1 d . . . . .
C8 C 0.5619(3) 0.74568(13) 0.5773(3) 0.0332(9) Uani 1 1 d . . . . .
C9 C 0.6359(4) 0.76420(14) 0.5440(4) 0.0393(10) Uani 1 1 d . . . . .
H9A H 0.675696 0.788774 0.577126 0.047 Uiso 1 1 calc R U . . .
C10 C 0.6512(4) 0.74674(15) 0.4624(4) 0.0439(11) Uani 1 1 d . . . . .
H10A H 0.698289 0.760129 0.438841 0.053 Uiso 1 1 calc R U . . .
C11 C 0.5964(4) 0.70959(14) 0.4167(4) 0.0403(10) Uani 1 1 d . . . . .
H11A H 0.609103 0.697191 0.363873 0.048 Uiso 1 1 calc R U . . .
C12 C 0.5219(4) 0.68998(13) 0.4479(3) 0.0353(9) Uani 1 1 d . . . . .
C13 C 0.3640(4) 0.53801(12) 0.7248(3) 0.0321(9) Uani 1 1 d . . . . .
C14 C 0.3895(4) 0.50688(13) 0.6678(3) 0.0338(9) Uani 1 1 d . . . . .
C15 C 0.4212(4) 0.46642(14) 0.7108(4) 0.0404(10) Uani 1 1 d . . . . .
H15A H 0.440440 0.445840 0.674728 0.048 Uiso 1 1 calc R U . . .
C16 C 0.4247(4) 0.45617(14) 0.8065(4) 0.0426(11) Uani 1 1 d . . . . .
H16A H 0.443765 0.428650 0.833300 0.051 Uiso 1 1 calc R U . . .
C17 C 0.3998(4) 0.48688(14) 0.8620(3) 0.0393(10) Uani 1 1 d . . . . .
H17A H 0.402541 0.479829 0.926353 0.047 Uiso 1 1 calc R U . . .
C18 C 0.3706(3) 0.52813(13) 0.8236(3) 0.0330(9) Uani 1 1 d . . . . .
C19 C 0.1716(4) 0.60485(12) 0.7887(3) 0.0299(8) Uani 1 1 d . . . . .
C20 C 0.2309(4) 0.57383(12) 0.8643(3) 0.0318(9) Uani 1 1 d . . . . .
C21 C 0.1782(4) 0.55622(14) 0.9208(3) 0.0410(10) Uani 1 1 d . . . . .
H21A H 0.216569 0.535337 0.971017 0.049 Uiso 1 1 calc R U . . .
C22 C 0.0706(4) 0.56896(14) 0.9044(4) 0.0429(11) Uani 1 1 d . . . . .
H22A H 0.036369 0.556288 0.941742 0.052 Uiso 1 1 calc R U . . .
C23 C 0.0144(4) 0.60084(14) 0.8315(4) 0.0396(10) Uani 1 1 d . . . . .
H23A H -0.056806 0.610246 0.821557 0.047 Uiso 1 1 calc R U . . .
C24 C 0.0637(4) 0.61886(12) 0.7731(3) 0.0318(9) Uani 1 1 d . . . . .
C25 C 0.4310(4) 0.58186(13) 0.4836(3) 0.0327(9) Uani 1 1 d . . . . .
C26 C 0.5077(4) 0.61232(13) 0.4820(3) 0.0343(9) Uani 1 1 d . . . . .
C27 C 0.6211(4) 0.60905(14) 0.5573(4) 0.0382(10) Uani 1 1 d . . . . .
H27A H 0.674649 0.628238 0.556553 0.046 Uiso 1 1 calc R U . . .
C28 C 0.6554(4) 0.57728(14) 0.6338(4) 0.0406(10) Uani 1 1 d . . . . .
H28A H 0.731656 0.575206 0.683802 0.049 Uiso 1 1 calc R U . . .
C29 C 0.5769(4) 0.54910(13) 0.6353(3) 0.0375(10) Uani 1 1 d . . . . .
H29A H 0.600301 0.528673 0.688407 0.045 Uiso 1 1 calc R U . . .
C30 C 0.4633(4) 0.55020(12) 0.5599(3) 0.0335(9) Uani 1 1 d . . . . .
C31 C 0.0738(3) 0.72093(12) 0.6425(3) 0.0278(8) Uani 1 1 d . . . . .
C32 C 0.0639(3) 0.69638(12) 0.7190(3) 0.0296(8) Uani 1 1 d . . . . .
C33 C 0.1102(4) 0.71280(13) 0.8205(3) 0.0345(9) Uani 1 1 d . . . . .
H33A H 0.091300 0.699001 0.872095 0.041 Uiso 1 1 calc R U . . .
C34 C 0.1630(4) 0.75232(13) 0.8445(3) 0.0377(10) Uani 1 1 d . . . . .
H34A H 0.174805 0.766593 0.909754 0.045 Uiso 1 1 calc R U . . .
C35 C 0.1710(4) 0.77594(13) 0.7661(3) 0.0342(9) Uani 1 1 d . . . . .
H35A H 0.194395 0.805914 0.779843 0.041 Uiso 1 1 calc R U . . .
C36 C 0.1260(3) 0.76079(13) 0.6636(3) 0.0304(8) Uani 1 1 d . . . . .
C37 C 0.4662(4) 0.64814(14) 0.4015(3) 0.0384(10) Uani 1 1 d . . . . .
H37A H 0.482236 0.640857 0.343575 0.046 Uiso 1 1 calc R U . . .
H37B H 0.384030 0.651028 0.373401 0.046 Uiso 1 1 calc R U . . .
C38 C 0.3778(4) 0.51780(14) 0.5605(3) 0.0382(10) Uani 1 1 d . . . . .
H38A H 0.301406 0.528727 0.517452 0.046 Uiso 1 1 calc R U . . .
H38B H 0.385711 0.491758 0.527639 0.046 Uiso 1 1 calc R U . . .
C39 C 0.3525(4) 0.56186(13) 0.8900(3) 0.0347(9) Uani 1 1 d . . . . .
H39A H 0.391119 0.587593 0.885824 0.042 Uiso 1 1 calc R U . . .
H39B H 0.390479 0.552332 0.962733 0.042 Uiso 1 1 calc R U . . .
C40 C 0.0034(4) 0.65352(13) 0.6930(3) 0.0351(9) Uani 1 1 d . . . . .
H40A H -0.072653 0.657263 0.686614 0.042 Uiso 1 1 calc R U . . .
H40B H -0.005136 0.644148 0.624993 0.042 Uiso 1 1 calc R U . . .
C41 C 0.1321(4) 0.78634(14) 0.5767(3) 0.0343(9) Uani 1 1 d . . . . .
H41A H 0.078649 0.809896 0.559335 0.041 Uiso 1 1 calc R U . . .
H41B H 0.105776 0.768299 0.514786 0.041 Uiso 1 1 calc R U . . .
C42 C 0.5481(4) 0.76456(14) 0.6682(3) 0.0350(9) Uani 1 1 d . . . . .
H42A H 0.616413 0.780770 0.711836 0.042 Uiso 1 1 calc R U . . .
H42B H 0.543003 0.741367 0.710838 0.042 Uiso 1 1 calc R U . . .
C43 C 0.2884(4) 0.56613(16) 0.3106(4) 0.0451(11) Uani 1 1 d . . . . .
H43A H 0.294089 0.535322 0.317600 0.054 Uiso 1 1 calc R U . . .
H43B H 0.341127 0.575831 0.284946 0.054 Uiso 1 1 calc R U . . .
C44 C 0.1686(4) 0.57880(17) 0.2350(4) 0.0495(12) Uani 1 1 d . . . . .
H44A H 0.166761 0.609362 0.223487 0.059 Uiso 1 1 calc R U . . .
H44B H 0.147744 0.564902 0.167939 0.059 Uiso 1 1 calc R U . . .
C45 C 0.0694(5) 0.52393(17) 0.2734(4) 0.0558(13) Uani 1 1 d . . . . .
H45A H 0.134862 0.511459 0.332521 0.067 Uiso 1 1 calc R U . . .
H45B H 0.061205 0.510339 0.209275 0.067 Uiso 1 1 calc R U . . .
C46 C -0.0359(5) 0.51703(19) 0.2859(4) 0.0573(14) Uani 1 1 d . . . . .
H46A H -0.100521 0.531004 0.229043 0.069 Uiso 1 1 calc R U . . .
H46B H -0.052425 0.486759 0.283279 0.069 Uiso 1 1 calc R U . . .
C47 C -0.1173(5) 0.52999(17) 0.3998(4) 0.0537(13) Uani 1 1 d . . . . .
H47A H -0.122830 0.501065 0.421224 0.064 Uiso 1 1 calc R U . . .
H47B H -0.185223 0.536040 0.334568 0.064 Uiso 1 1 calc R U . . .
C48 C -0.1080(6) 0.56083(19) 0.4835(5) 0.0665(16) Uani 1 1 d . . . . .
H48A H -0.175022 0.558174 0.494660 0.080 Uiso 1 1 calc R U . . .
H48B H -0.041586 0.553637 0.549059 0.080 Uiso 1 1 calc R U . . .
C49 C -0.1967(6) 0.6216(2) 0.3735(8) 0.103(3) Uani 1 1 d . . . . .
H49A H -0.228917 0.643111 0.400885 0.123 Uiso 1 1 calc R U . . .
H49B H -0.253632 0.599529 0.339774 0.123 Uiso 1 1 calc R U . . .
C50 C -0.1654(7) 0.6409(2) 0.2965(6) 0.111(3) Uani 1 1 d . . . . .
H50A H -0.143855 0.618206 0.262891 0.133 Uiso 1 1 calc R U . . .
H50B H -0.232597 0.654709 0.242375 0.133 Uiso 1 1 calc R U . . .
C51 C -0.1036(4) 0.71111(16) 0.3604(4) 0.0480(12) Uani 1 1 d . . . . .
H51A H -0.183484 0.716820 0.313734 0.058 Uiso 1 1 calc R U . . .
H51B H -0.058706 0.732224 0.345974 0.058 Uiso 1 1 calc R U . . .
C52 C -0.0831(4) 0.71643(15) 0.4719(4) 0.0418(10) Uani 1 1 d . . . . .
H52A H -0.096555 0.745829 0.484475 0.050 Uiso 1 1 calc R U . . .
H52B H -0.134861 0.698325 0.485246 0.050 Uiso 1 1 calc R U . . .
C53 C 0.7185(6) 0.6077(2) 0.9259(6) 0.0774(18) Uani 1 1 d . . . . .
H53A H 0.662325 0.612594 0.852369 0.093 Uiso 1 1 calc R U . . .
Cl1 Cl 0.64877(17) 0.61212(7) 1.00383(15) 0.0914(6) Uani 1 1 d . . . . .
Cl2 Cl 0.7796(3) 0.55853(8) 0.9339(2) 0.1275(9) Uani 1 1 d . . . . .
Cl3 Cl 0.8234(3) 0.64672(10) 0.9613(4) 0.1855(17) Uani 1 1 d . . . . .

loop_
_atom_site_aniso_label
_atom_site_aniso_U_11
_atom_site_aniso_U_22
_atom_site_aniso_U_33
_atom_site_aniso_U_23
_atom_site_aniso_U_13
_atom_site_aniso_U_12
Cs1 0.0581(2) 0.0680(2) 0.03799(16) 0.00753(14) 0.02460(15) 0.02937(16)
Cs2 0.04004(16) 0.03839(15) 0.03615(15) -0.00482(11) 0.01647(12) -0.00031(11)
O1 0.0388(16) 0.0257(14) 0.0419(16) 0.0029(12) 0.0236(14) 0.0010(12)
O2 0.0460(18) 0.0298(15) 0.0442(17) -0.0007(12) 0.0301(15) 0.0007(12)
O3 0.0502(18) 0.0273(14) 0.0393(16) 0.0034(12) 0.0269(14) 0.0071(13)
O4 0.0399(17) 0.0298(14) 0.0390(16) 0.0046(12) 0.0249(14) 0.0035(12)
O5 0.0371(16) 0.0446(17) 0.0332(15) -0.0073(13) 0.0165(13) 0.0039(13)
O6 0.049(2) 0.0484(19) 0.051(2) -0.0026(16) 0.0237(16) -0.0094(15)
O7 0.052(2) 0.065(2) 0.050(2) -0.0122(17) 0.0256(17) -0.0165(17)
O8 0.064(3) 0.058(2) 0.079(3) -0.019(2) 0.012(2) -0.010(2)
O9 0.066(2) 0.069(3) 0.0371(19) -0.0107(17) 0.0040(18) 0.011(2)
O10 0.0284(14) 0.0393(16) 0.0261(14) -0.0044(12) 0.0096(12) 0.0043(12)
O1W 0.064(2) 0.0409(18) 0.0430(19) 0.0010(16) 0.0280(17) 0.0037(17)
C1 0.037(2) 0.029(2) 0.0229(18) 0.0028(15) 0.0143(17) 0.0018(16)
C2 0.038(2) 0.032(2) 0.0246(19) -0.0007(16) 0.0159(17) 0.0020(17)
C3 0.045(3) 0.027(2) 0.037(2) 0.0024(17) 0.018(2) 0.0069(18)
C4 0.053(3) 0.026(2) 0.041(2) 0.0020(18) 0.022(2) -0.0026(19)
C5 0.044(3) 0.036(2) 0.039(2) -0.0045(18) 0.022(2) -0.0079(19)
C6 0.038(2) 0.031(2) 0.0253(19) -0.0015(15) 0.0148(17) 0.0024(17)
C7 0.035(2) 0.032(2) 0.032(2) 0.0074(16) 0.0185(18) 0.0081(17)
C8 0.031(2) 0.036(2) 0.033(2) 0.0023(17) 0.0149(18) 0.0065(17)
C9 0.032(2) 0.037(2) 0.047(3) 0.0014(19) 0.017(2) 0.0008(18)
C10 0.041(3) 0.050(3) 0.052(3) 0.011(2) 0.031(2) 0.004(2)
C11 0.050(3) 0.041(2) 0.040(2) 0.0040(19) 0.029(2) 0.007(2)
C12 0.042(2) 0.034(2) 0.034(2) 0.0052(17) 0.0208(19) 0.0066(18)
C13 0.035(2) 0.0249(19) 0.035(2) 0.0004(16) 0.0151(18) 0.0024(16)
C14 0.035(2) 0.029(2) 0.040(2) -0.0037(17) 0.0196(19) 0.0020(17)
C15 0.038(2) 0.032(2) 0.052(3) -0.0066(19) 0.022(2) 0.0046(18)
C16 0.047(3) 0.029(2) 0.047(3) 0.0051(19) 0.018(2) 0.0084(19)
C17 0.045(3) 0.035(2) 0.034(2) 0.0023(18) 0.014(2) 0.0073(19)
C18 0.034(2) 0.031(2) 0.031(2) -0.0022(16) 0.0124(18) 0.0027(17)
C19 0.040(2) 0.0239(19) 0.032(2) -0.0054(15) 0.0214(18) -0.0051(16)
C20 0.042(2) 0.0240(19) 0.029(2) -0.0055(15) 0.0169(18) -0.0028(16)
C21 0.059(3) 0.033(2) 0.032(2) -0.0018(17) 0.021(2) -0.007(2)
C22 0.057(3) 0.037(2) 0.046(3) -0.005(2) 0.033(2) -0.013(2)
C23 0.041(2) 0.041(2) 0.042(2) -0.009(2) 0.023(2) -0.0085(19)
C24 0.037(2) 0.029(2) 0.032(2) -0.0081(16) 0.0182(18) -0.0052(16)
C25 0.038(2) 0.034(2) 0.033(2) -0.0080(17) 0.0225(18) 0.0034(17)
C26 0.040(2) 0.031(2) 0.039(2) -0.0064(17) 0.024(2) 0.0029(17)
C27 0.038(2) 0.036(2) 0.046(3) -0.0064(19) 0.024(2) -0.0015(18)
C28 0.034(2) 0.042(2) 0.045(3) -0.003(2) 0.017(2) 0.0048(19)
C29 0.044(2) 0.033(2) 0.038(2) -0.0012(18) 0.020(2) 0.0103(18)
C30 0.042(2) 0.027(2) 0.038(2) -0.0082(17) 0.025(2) 0.0036(17)
C31 0.0272(19) 0.033(2) 0.0246(18) -0.0042(15) 0.0129(16) 0.0051(15)
C32 0.029(2) 0.031(2) 0.032(2) -0.0017(16) 0.0164(17) 0.0046(16)
C33 0.043(2) 0.034(2) 0.034(2) -0.0012(17) 0.0241(19) 0.0012(18)
C34 0.051(3) 0.036(2) 0.029(2) -0.0050(17) 0.021(2) 0.0036(19)
C35 0.039(2) 0.031(2) 0.037(2) -0.0032(17) 0.0207(19) 0.0000(17)
C36 0.031(2) 0.034(2) 0.0296(19) 0.0032(16) 0.0166(17) 0.0075(16)
C37 0.048(3) 0.039(2) 0.033(2) -0.0024(18) 0.023(2) 0.0036(19)
C38 0.047(3) 0.035(2) 0.040(2) -0.0094(18) 0.026(2) -0.0029(19)
C39 0.042(2) 0.032(2) 0.028(2) -0.0002(16) 0.0139(18) 0.0029(17)
C40 0.033(2) 0.036(2) 0.038(2) -0.0027(18) 0.0174(19) -0.0028(17)
C41 0.035(2) 0.037(2) 0.030(2) 0.0058(17) 0.0147(18) 0.0041(18)
C42 0.032(2) 0.037(2) 0.033(2) -0.0038(17) 0.0125(18) -0.0019(17)
C43 0.051(3) 0.049(3) 0.040(2) -0.010(2) 0.024(2) -0.007(2)
C44 0.053(3) 0.061(3) 0.037(2) -0.003(2) 0.023(2) -0.014(2)
C45 0.068(4) 0.055(3) 0.050(3) -0.018(2) 0.032(3) -0.014(3)
C46 0.058(3) 0.066(3) 0.047(3) -0.012(3) 0.022(3) -0.024(3)
C47 0.052(3) 0.050(3) 0.060(3) -0.002(2) 0.027(3) -0.009(2)
C48 0.079(4) 0.068(4) 0.061(4) -0.009(3) 0.040(3) -0.009(3)
C49 0.057(4) 0.056(4) 0.147(8) -0.008(5) 0.005(5) -0.007(3)
C50 0.105(6) 0.064(4) 0.076(5) -0.017(4) -0.035(5) 0.006(4)
C51 0.037(3) 0.052(3) 0.038(3) 0.002(2) 0.002(2) -0.002(2)
C52 0.028(2) 0.048(3) 0.043(3) 0.000(2) 0.0102(19) 0.0051(19)
C53 0.080(5) 0.079(4) 0.080(4) 0.007(4) 0.043(4) 0.010(4)
Cl1 0.0906(13) 0.1173(15) 0.0781(12) -0.0041(11) 0.0488(11) -0.0092(11)
Cl2 0.166(2) 0.0939(15) 0.1182(18) 0.0147(13) 0.0609(17) 0.0504(15)
Cl3 0.138(2) 0.127(2) 0.351(5) -0.036(3) 0.163(3) -0.0386(19)

loop_
_atom_type_symbol
_atom_type_description
_atom_type_scat_dispersion_real
_atom_type_scat_dispersion_imag
_atom_type_scat_source
C C 0.0033 0.0016 'International Tables Vol C Tables 4.2.6.8 and 6.1.1.4'
H H 0.0000 0.0000 'International Tables Vol C Tables 4.2.6.8 and 6.1.1.4'
O O 0.0106 0.0060 'International Tables Vol C Tables 4.2.6.8 and 6.1.1.4'
Cs Cs -0.3680 2.1192 'International Tables Vol C Tables 4.2.6.8 and 6.1.1.4'
Cl Cl 0.1484 0.1585 'International Tables Vol C Tables 4.2.6.8 and 6.1.1.4'

loop_
_geom_angle_atom_site_label_1
_geom_angle_atom_site_label_2
_geom_angle_atom_site_label_3
_geom_angle
_geom_angle_site_symmetry_1
_geom_angle_site_symmetry_3
_geom_angle_publ_flag
O5 Cs1 O9 123.81(9) . . ?
O5 Cs1 O3 74.87(8) . . ?
O9 Cs1 O3 158.26(10) . . ?
O5 Cs1 O10 156.31(8) . . ?
O9 Cs1 O10 52.82(8) . . ?
O3 Cs1 O10 115.20(7) . . ?
O5 Cs1 O4 119.16(8) . . ?
O9 Cs1 O4 116.88(9) . . ?
O3 Cs1 O4 44.91(7) . . ?
O10 Cs1 O4 71.35(7) . . ?
O5 Cs1 O8 132.67(9) . . ?
O9 Cs1 O8 52.18(12) . . ?
O3 Cs1 O8 107.77(10) . . ?
O10 Cs1 O8 66.94(9) . . ?
O4 Cs1 O8 82.49(10) . . ?
O5 Cs1 O6 51.25(8) . . ?
O9 Cs1 O6 80.82(9) . . ?
O3 Cs1 O6 108.27(8) . . ?
O10 Cs1 O6 133.64(8) . . ?
O4 Cs1 O6 143.41(8) . . ?
O8 Cs1 O6 85.53(10) . . ?
O5 Cs1 O7 84.97(8) . . ?
O9 Cs1 O7 80.46(10) . . ?
O3 Cs1 O7 91.30(9) . . ?
O10 Cs1 O7 114.93(8) . . ?
O4 Cs1 O7 101.52(8) . . ?
O8 Cs1 O7 48.20(9) . . ?
O6 Cs1 O7 47.26(8) . . ?
O5 Cs1 O2 66.13(7) . . ?
O9 Cs1 O2 117.65(10) . . ?
O3 Cs1 O2 78.58(8) . . ?
O10 Cs1 O2 93.95(7) . . ?
O4 Cs1 O2 90.47(7) . . ?
O8 Cs1 O2 160.85(8) . . ?
O6 Cs1 O2 110.05(7) . . ?
O7 Cs1 O2 150.93(7) . . ?
O5 Cs1 C50 120.07(16) . . ?
O9 Cs1 C50 19.80(14) . . ?
O3 Cs1 C50 144.37(16) . . ?
O10 Cs1 C50 65.19(13) . . ?
O4 Cs1 C50 115.19(18) . . ?
O8 Cs1 C50 37.35(18) . . ?
O6 Cs1 C50 70.30(15) . . ?
O7 Cs1 C50 60.87(13) . . ?
O2 Cs1 C50 136.46(15) . . ?
O5 Cs1 Cs2 110.30(6) . . ?
O9 Cs1 Cs2 117.00(7) . . ?
O3 Cs1 Cs2 57.56(6) . . ?
O10 Cs1 Cs2 64.51(5) . . ?
O4 Cs1 Cs2 35.90(5) . . ?
O8 Cs1 Cs2 109.91(8) . . ?
O6 Cs1 Cs2 161.14(6) . . ?
O7 Cs1 Cs2 137.25(6) . . ?
O2 Cs1 Cs2 57.51(5) . . ?
C50 Cs1 Cs2 128.55(13) . . ?
O1 Cs2 O4 89.42(8) . . ?
O1 Cs2 O1W 72.35(9) . . ?
O4 Cs2 O1W 73.93(9) . . ?
O1 Cs2 C34 89.44(9) . . ?
O4 Cs2 C34 88.81(10) . . ?
O1W Cs2 C34 154.68(10) . . ?
O1 Cs2 C9 114.34(10) . 4_576 ?
O4 Cs2 C9 150.89(9) . 4_576 ?
O1W Cs2 C9 96.58(11) . 4_576 ?
C34 Cs2 C9 107.10(11) . 4_576 ?
O1 Cs2 C33 94.70(9) . . ?
O4 Cs2 C33 66.60(9) . . ?
O1W Cs2 C33 138.59(10) . . ?
C34 Cs2 C33 22.94(10) . . ?
C9 Cs2 C33 124.12(10) 4_576 . ?
O1 Cs2 C35 67.65(9) . . ?
O4 Cs2 C35 95.48(9) . . ?
O1W Cs2 C35 138.69(9) . . ?
C34 Cs2 C35 22.94(10) . . ?
C9 Cs2 C35 108.70(10) 4_576 . ?
C33 Cs2 C35 39.69(10) . . ?
O1 Cs2 C10 92.32(10) . 4_576 ?
O4 Cs2 C10 158.33(9) . 4_576 ?
O1W Cs2 C10 86.02(11) . 4_576 ?
C34 Cs2 C10 112.79(11) . 4_576 ?
C9 Cs2 C10 22.40(11) 4_576 4_576 ?
C33 Cs2 C10 134.64(10) . 4_576 ?
C35 Cs2 C10 105.16(11) . 4_576 ?
O1 Cs2 C8 120.55(9) . 4_576 ?
O4 Cs2 C8 149.29(8) . 4_576 ?
O1W Cs2 C8 119.02(10) . 4_576 ?
C34 Cs2 C8 85.19(10) . 4_576 ?
C9 Cs2 C8 22.54(10) 4_576 4_576 ?
C33 Cs2 C8 101.61(10) . 4_576 ?
C35 Cs2 C8 90.61(10) . 4_576 ?
C10 Cs2 C8 39.17(10) 4_576 4_576 ?
O1 Cs2 C32 79.61(8) . . ?
O4 Cs2 C32 51.40(8) . . ?
O1W Cs2 C32 118.06(9) . . ?
C34 Cs2 C32 39.08(9) . . ?
C9 Cs2 C32 145.35(10) 4_576 . ?
C33 Cs2 C32 21.73(9) . . ?
C35 Cs2 C32 44.97(9) . . ?
C10 Cs2 C32 149.94(10) 4_576 . ?
C8 Cs2 C32 122.84(9) 4_576 . ?
O1 Cs2 C36 51.46(8) . . ?
O4 Cs2 C36 81.30(9) . . ?
O1W Cs2 C36 118.23(9) . . ?
C34 Cs2 C36 38.97(9) . . ?
C9 Cs2 C36 126.30(10) 4_576 . ?
C33 Cs2 C36 44.86(9) . . ?
C35 Cs2 C36 21.67(9) . . ?
C10 Cs2 C36 116.27(11) 4_576 . ?
C8 Cs2 C36 111.02(10) 4_576 . ?
C32 Cs2 C36 37.99(9) . . ?
O1 Cs2 C7 103.59(9) . 4_576 ?
O4 Cs2 C7 154.86(8) . 4_576 ?
O1W Cs2 C7 130.31(10) . 4_576 ?
C34 Cs2 C7 70.19(10) . 4_576 ?
C9 Cs2 C7 38.37(10) 4_576 4_576 ?
C33 Cs2 C7 90.64(9) . 4_576 ?
C35 Cs2 C7 70.65(10) . 4_576 ?
C10 Cs2 C7 44.29(10) 4_576 4_576 ?
C8 Cs2 C7 21.67(9) 4_576 4_576 ?
C32 Cs2 C7 109.26(9) . 4_576 ?
C36 Cs2 C7 90.03(9) . 4_576 ?
C1 O1 Cs2 116.9(2) . . ?
C7 O2 Cs1 151.4(2) . . ?
C13 O3 Cs1 144.0(3) . . ?
C19 O4 Cs2 115.1(2) . . ?
C19 O4 Cs1 136.2(2) . . ?
Cs2 O4 Cs1 106.33(8) . . ?
C25 O5 C43 114.0(3) . . ?
C25 O5 Cs1 116.8(2) . . ?
C43 O5 Cs1 129.1(3) . . ?
C44 O6 C45 113.6(4) . . ?
C44 O6 Cs1 105.3(3) . . ?
C45 O6 Cs1 118.9(3) . . ?
C47 O7 C46 111.5(4) . . ?
C47 O7 Cs1 118.1(3) . . ?
C46 O7 Cs1 119.9(3) . . ?
C49 O8 C48 116.0(5) . . ?
C49 O8 Cs1 120.8(5) . . ?
C48 O8 Cs1 113.6(4) . . ?
C51 O9 C50 116.5(5) . . ?
C51 O9 Cs1 120.3(3) . . ?
C50 O9 Cs1 111.5(4) . . ?
C31 O10 C52 113.4(3) . . ?
C31 O10 Cs1 122.3(2) . . ?
C52 O10 Cs1 121.7(2) . . ?
O1 C1 C6 121.6(4) . . ?
O1 C1 C2 119.0(4) . . ?
C6 C1 C2 119.4(4) . . ?
O1 C1 Cs2 45.02(18) . . ?
C6 C1 Cs2 109.8(2) . . ?
C2 C1 Cs2 112.5(2) . . ?
C3 C2 C1 119.2(4) . . ?
C3 C2 C41 120.9(4) . . ?
C1 C2 C41 119.7(4) . . ?
C4 C3 C2 121.3(4) . . ?
C3 C4 C5 119.9(4) . . ?
C4 C5 C6 120.2(4) . . ?
C4 C5 Cs2 97.2(3) . 4_575 ?
C6 C5 Cs2 82.2(2) . 4_575 ?
C5 C6 C1 119.9(4) . . ?
C5 C6 C42 119.4(4) . . ?
C1 C6 C42 120.7(4) . . ?
O2 C7 C12 120.1(4) . . ?
O2 C7 C8 121.6(4) . . ?
C12 C7 C8 118.4(4) . . ?
O2 C7 Cs2 114.8(2) . 4_575 ?
C12 C7 Cs2 85.8(2) . 4_575 ?
C8 C7 Cs2 70.6(2) . 4_575 ?
C9 C8 C7 119.6(4) . . ?
C9 C8 C42 120.6(4) . . ?
C7 C8 C42 119.8(4) . . ?
C9 C8 Cs2 74.0(2) . 4_575 ?
C7 C8 Cs2 87.7(2) . 4_575 ?
C42 C8 Cs2 109.2(2) . 4_575 ?
C10 C9 C8 121.2(4) . . ?
C10 C9 Cs2 83.5(3) . 4_575 ?
C8 C9 Cs2 83.5(2) . 4_575 ?
C11 C10 C9 119.3(4) . . ?
C11 C10 Cs2 90.2(3) . 4_575 ?
C9 C10 Cs2 74.1(3) . 4_575 ?
C10 C11 C12 121.3(4) . . ?
C10 C11 Cs2 69.0(3) . 4_575 ?
C12 C11 Cs2 84.4(3) . 4_575 ?
C11 C12 C7 120.1(4) . . ?
C11 C12 C37 121.2(4) . . ?
C7 C12 C37 118.6(4) . . ?
O3 C13 C14 118.1(4) . . ?
O3 C13 C18 121.5(4) . . ?
C14 C13 C18 120.4(4) . . ?
C15 C14 C13 118.8(4) . . ?
C15 C14 C38 121.8(4) . . ?
C13 C14 C38 119.4(4) . . ?
C16 C15 C14 121.1(4) . . ?
C17 C16 C15 119.8(4) . . ?
C16 C17 C18 121.3(4) . . ?
C17 C18 C13 118.7(4) . . ?
C17 C18 C39 119.9(4) . . ?
C13 C18 C39 121.4(4) . . ?
O4 C19 C20 121.0(4) . . ?
O4 C19 C24 118.5(4) . . ?
C20 C19 C24 120.5(4) . . ?
O4 C19 Cs2 46.35(18) . . ?
C20 C19 Cs2 105.9(3) . . ?
C24 C19 Cs2 113.1(2) . . ?
C19 C20 C21 118.2(4) . . ?
C19 C20 C39 120.9(4) . . ?
C21 C20 C39 120.7(4) . . ?
C22 C21 C20 121.9(4) . . ?
C21 C22 C23 119.1(4) . . ?
C22 C23 C24 120.6(4) . . ?
C23 C24 C19 119.7(4) . . ?
C23 C24 C40 121.2(4) . . ?
C19 C24 C40 119.1(4) . . ?
C30 C25 O5 118.8(4) . . ?
C30 C25 C26 122.5(4) . . ?
O5 C25 C26 118.5(4) . . ?
C27 C26 C25 117.8(4) . . ?
C27 C26 C37 121.8(4) . . ?
C25 C26 C37 120.4(4) . . ?
C26 C27 C28 120.5(4) . . ?
C29 C28 C27 119.9(4) . . ?
C28 C29 C30 121.7(4) . . ?
C29 C30 C25 117.4(4) . . ?
C29 C30 C38 121.2(4) . . ?
C25 C30 C38 121.4(4) . . ?
C32 C31 C36 122.8(4) . . ?
C32 C31 O10 119.3(3) . . ?
C36 C31 O10 117.8(3) . . ?
C32 C31 Cs2 76.3(2) . . ?
C36 C31 Cs2 76.5(2) . . ?
O10 C31 Cs2 117.6(2) . . ?
C33 C32 C31 117.4(4) . . ?
C33 C32 C40 120.9(4) . . ?
C31 C32 C40 121.7(4) . . ?
C33 C32 Cs2 69.9(2) . . ?
C31 C32 Cs2 82.6(2) . . ?
C40 C32 Cs2 117.8(2) . . ?
C34 C33 C32 121.4(4) . . ?
C34 C33 Cs2 74.4(3) . . ?
C32 C33 Cs2 88.4(2) . . ?
C33 C34 C35 119.6(4) . . ?
C33 C34 Cs2 82.6(3) . . ?
C35 C34 Cs2 83.0(3) . . ?
C34 C35 C36 121.0(4) . . ?
C34 C35 Cs2 74.1(2) . . ?
C36 C35 Cs2 88.2(2) . . ?
C35 C36 C31 117.8(4) . . ?
C35 C36 C41 121.8(4) . . ?
C31 C36 C41 120.3(4) . . ?
C35 C36 Cs2 70.1(2) . . ?
C31 C36 Cs2 82.4(2) . . ?
C41 C36 Cs2 117.6(2) . . ?
C12 C37 C26 112.2(4) . . ?
C14 C38 C30 115.2(4) . . ?
C18 C39 C20 118.3(3) . . ?
C24 C40 C32 114.6(3) . . ?
C36 C41 C2 117.2(3) . . ?
C8 C42 C6 115.5(3) . . ?
O5 C43 C44 107.9(4) . . ?
O6 C44 C43 114.4(4) . . ?
O6 C45 C46 108.7(5) . . ?
O7 C46 C45 108.7(4) . . ?
O7 C47 C48 108.3(4) . . ?
O8 C48 C47 112.3(5) . . ?
O8 C49 C50 109.1(7) . . ?
O9 C50 C49 115.6(6) . . ?
O9 C50 Cs1 48.7(3) . . ?
C49 C50 Cs1 91.2(4) . . ?
O9 C51 C52 114.4(4) . . ?
O10 C52 C51 108.2(4) . . ?
Cl2 C53 Cl3 109.1(4) . . ?
Cl2 C53 Cl1 113.3(4) . . ?
Cl3 C53 Cl1 109.9(4) . . ?

loop_
_geom_bond_atom_site_label_1
_geom_bond_atom_site_label_2
_geom_bond_distance
_geom_bond_site_symmetry_2
_geom_bond_publ_flag
Cs1 O5 3.098(3) . ?
Cs1 O9 3.110(4) . ?
Cs1 O3 3.145(3) . ?
Cs1 O10 3.173(3) . ?
Cs1 O4 3.200(3) . ?
Cs1 O8 3.250(5) . ?
Cs1 O6 3.376(4) . ?
Cs1 O7 3.593(4) . ?
Cs1 O2 3.790(3) . ?
Cs1 C50 3.852(8) . ?
Cs1 Cs2 5.0139(18) . ?
Cs2 O1 3.046(3) . ?
Cs2 O4 3.063(3) . ?
Cs2 O1W 3.079(3) . ?
Cs2 C34 3.420(5) . ?
Cs2 C9 3.489(5) 4_576 ?
Cs2 C33 3.521(4) . ?
Cs2 C35 3.529(4) . ?
Cs2 C10 3.603(5) 4_576 ?
Cs2 C8 3.607(4) 4_576 ?
Cs2 C32 3.748(4) . ?
Cs2 C36 3.752(4) . ?
Cs2 C7 3.820(4) 4_576 ?
O1 C1 1.338(5) . ?
O2 C7 1.334(5) . ?
O3 C13 1.340(5) . ?
O4 C19 1.349(5) . ?
O5 C25 1.397(5) . ?
O5 C43 1.429(5) . ?
O6 C44 1.414(6) . ?
O6 C45 1.419(6) . ?
O7 C47 1.425(6) . ?
O7 C46 1.426(6) . ?
O8 C49 1.410(8) . ?
O8 C48 1.423(7) . ?
O9 C51 1.394(6) . ?
O9 C50 1.403(9) . ?
O10 C31 1.394(4) . ?
O10 C52 1.439(5) . ?
C1 C6 1.399(6) . ?
C1 C2 1.409(6) . ?
C2 C3 1.383(6) . ?
C2 C41 1.510(6) . ?
C3 C4 1.374(6) . ?
C4 C5 1.385(6) . ?
C5 C6 1.388(6) . ?
C6 C42 1.521(6) . ?
C7 C12 1.404(6) . ?
C7 C8 1.412(6) . ?
C8 C9 1.392(6) . ?
C8 C42 1.511(6) . ?
C9 C10 1.382(7) . ?
C10 C11 1.368(7) . ?
C11 C12 1.391(6) . ?
C12 C37 1.500(6) . ?
C13 C14 1.406(6) . ?
C13 C18 1.407(6) . ?
C14 C15 1.387(6) . ?
C14 C38 1.508(6) . ?
C15 C16 1.384(7) . ?
C16 C17 1.378(6) . ?
C17 C18 1.388(6) . ?
C18 C39 1.511(6) . ?
C19 C20 1.396(6) . ?
C19 C24 1.404(6) . ?
C20 C21 1.396(6) . ?
C20 C39 1.517(6) . ?
C21 C22 1.385(7) . ?
C22 C23 1.387(7) . ?
C23 C24 1.389(6) . ?
C24 C40 1.512(6) . ?
C25 C30 1.389(6) . ?
C25 C26 1.397(6) . ?
C26 C27 1.387(6) . ?
C26 C37 1.518(6) . ?
C27 C28 1.392(6) . ?
C28 C29 1.368(6) . ?
C29 C30 1.386(6) . ?
C30 C38 1.518(6) . ?
C31 C32 1.390(6) . ?
C31 C36 1.390(6) . ?
C32 C33 1.388(6) . ?
C32 C40 1.518(6) . ?
C33 C34 1.384(6) . ?
C34 C35 1.386(6) . ?
C35 C36 1.386(6) . ?
C36 C41 1.509(6) . ?
C43 C44 1.500(7) . ?
C45 C46 1.493(7) . ?
C47 C48 1.497(8) . ?
C49 C50 1.468(13) . ?
C51 C52 1.498(7) . ?
C53 Cl2 1.718(7) . ?
C53 Cl3 1.737(8) . ?
C53 Cl1 1.743(7) . ?
